data_1526774
loop_
_publ_author_name
'Tang, X.-F.'
'Hirai, T.'
'Chen, Li.-D.'
'Goto, T.'
'Yuan, R.-Z.'

_publ_section_title
;
 Solid state reaction synthesis and structure of filled skutterudite
 compounds Bay Fex Co4-x Sb12
;
_journal_name_full 'Wu Li Hsueh Pao (= Acta Physica Sinica)'
_journal_page_first 2196
_journal_page_last 2200
_journal_volume 49
_journal_year 2000
_chemical_formula_sum 'Ba0.61 Co2.4 Fe1.6 Sb12'
_chemical_name_systematic 'Ba0.61 (Fe1.6 Co2.4) Sb12'
_space_group_IT_number 204
_symmetry_space_group_name_Hall '-I 2 2 3'
_symmetry_space_group_name_H-M 'I m -3'
_cell_angle_alpha 90
_cell_angle_beta 90
_cell_angle_gamma 90
_cell_formula_units_Z 2
_cell_length_a 9.118
_cell_length_b 9.118
_cell_length_c 9.118
_cell_volume 758.052
_citation_journal_id_ASTM WLHPAR
_cod_data_source_file Tang_WLHPAR_2000_680.cif
_cod_data_source_block Ba0.61Co2.4Fe1.6Sb12
_cod_original_cell_volume 758.0516
_cod_database_code 1526774

loop_
_symmetry_equiv_pos_as_xyz
x,y,z
-x,-y,z
x,-y,-z
-x,y,-z
z,x,y
-z,-x,y
z,-x,-y
-z,x,-y
y,z,x
y,-z,-x
-y,z,-x
-y,-z,x
-x,-y,-z
x,y,-z
-x,y,z
x,-y,z
-z,-x,-y
z,x,-y
-z,x,y
z,-x,y
-y,-z,-x
-y,z,x
y,-z,x
y,z,-x
x+1/2,y+1/2,z+1/2
-x+1/2,-y+1/2,z+1/2
x+1/2,-y+1/2,-z+1/2
-x+1/2,y+1/2,-z+1/2
z+1/2,x+1/2,y+1/2
-z+1/2,-x+1/2,y+1/2
z+1/2,-x+1/2,-y+1/2
-z+1/2,x+1/2,-y+1/2
y+1/2,z+1/2,x+1/2
y+1/2,-z+1/2,-x+1/2
-y+1/2,z+1/2,-x+1/2
-y+1/2,-z+1/2,x+1/2
-x+1/2,-y+1/2,-z+1/2
x+1/2,y+1/2,-z+1/2
-x+1/2,y+1/2,z+1/2
x+1/2,-y+1/2,z+1/2
-z+1/2,-x+1/2,-y+1/2
z+1/2,x+1/2,-y+1/2
-z+1/2,x+1/2,y+1/2
z+1/2,-x+1/2,y+1/2
-y+1/2,-z+1/2,-x+1/2
-y+1/2,z+1/2,x+1/2
y+1/2,-z+1/2,x+1/2
y+1/2,z+1/2,-x+1/2

loop_
_atom_site_label
_atom_site_type_symbol
_atom_site_fract_x
_atom_site_fract_y
_atom_site_fract_z
_atom_site_occupancy
_atom_site_U_iso_or_equiv
Ba1 Ba 0 0 0 0.61 0.0
Co1 Co 0.25 0.25 0.25 0.6 0.0
Sb1 Sb 0 0.16 0.338 1 0.0
Fe1 Fe 0.25 0.25 0.25 0.4 0.0
